data_7127538
loop_
_publ_author_name
'De, Sukanya'
'Jash, Moumita'
'Chowdhury, Chinmay'

_publ_section_title
;
 Palladium(ii) catalysed cascade strategy for the synthesis of
 dibenzo[5,6:7,8]cycloocta[1,2-b]indol-10-ols/-10(15H)-ones: easy access
 to 1,3,5,7-cyclooctatetraenes (COTs).
;
_journal_issue 100
_journal_name_full 'Chemical communications (Cambridge, England)'
_journal_page_first 15659
_journal_page_last 15662
_journal_paper_doi 10.1039/d0cc06538b
_journal_volume 56
_journal_year 2020
_chemical_formula_moiety 'C30 H23 N O4 S'
_chemical_formula_sum 'C30 H23 N O4 S'
_chemical_formula_weight 493.55
_space_group_crystal_system monoclinic
_space_group_IT_number 14
_space_group_name_Hall '-P 2ybc'
_space_group_name_H-M_alt 'P 1 21/c 1'
_atom_sites_solution_hydrogens geom
_atom_sites_solution_primary dual
_audit_creation_date 2020-08-18
_audit_creation_method
;
Olex2 1.2
(compiled 2018.05.29 svn.r3508 for OlexSys, GUI svn.r5506)
;
_audit_update_record
;
2020-09-28 deposited with the CCDC.	2020-11-11 downloaded from the CCDC.
;
_cell_angle_alpha 90
_cell_angle_beta 109.725(12)
_cell_angle_gamma 90
_cell_formula_units_Z 4
_cell_length_a 12.6739(9)
_cell_length_b 16.317(3)
_cell_length_c 12.1213(13)
_cell_measurement_reflns_used 9882
_cell_measurement_temperature 102(2)
_cell_measurement_theta_max 72.32
_cell_measurement_theta_min 4.73
_cell_volume 2359.6(6)
_computing_cell_refinement 'SAINT V8.40A (?, 2016)'
_computing_data_reduction 'SAINT V8.40A (?, 2016)'
_computing_molecular_graphics 'Olex2 (Dolomanov et al., 2009)'
_computing_publication_material 'Olex2 (Dolomanov et al., 2009)'
_computing_structure_refinement 'ShelXL (Sheldrick, 2015)'
_computing_structure_solution 'ShelXT (Sheldrick, 2015)'
_diffrn_ambient_temperature 102.0
_diffrn_measured_fraction_theta_full 0.998
_diffrn_measured_fraction_theta_max 0.992
_diffrn_measurement_device_type 'Bruker APEX-II CCD'
_diffrn_measurement_method '\f and \w scans'
_diffrn_radiation_type CuK\a
_diffrn_radiation_wavelength 1.54178
_diffrn_reflns_av_R_equivalents 0.0629
_diffrn_reflns_av_unetI/netI 0.0371
_diffrn_reflns_Laue_measured_fraction_full 0.998
_diffrn_reflns_Laue_measured_fraction_max 0.992
_diffrn_reflns_limit_h_max 15
_diffrn_reflns_limit_h_min -15
_diffrn_reflns_limit_k_max 20
_diffrn_reflns_limit_k_min -19
_diffrn_reflns_limit_l_max 14
_diffrn_reflns_limit_l_min -14
_diffrn_reflns_number 35390
_diffrn_reflns_point_group_measured_fraction_full 0.998
_diffrn_reflns_point_group_measured_fraction_max 0.992
_diffrn_reflns_theta_full 67.679
_diffrn_reflns_theta_max 72.464
_diffrn_reflns_theta_min 3.705
_diffrn_standards_number 0
_exptl_absorpt_coefficient_mu 1.538
_exptl_absorpt_correction_T_max 0.7536
_exptl_absorpt_correction_T_min 0.6558
_exptl_absorpt_correction_type multi-scan
_exptl_absorpt_process_details
'SADABS-2016/2 (Bruker,2016/2) was used for absorption correction. wR2(int) was 0.1107 before and 0.0732 after correction. The Ratio of minimum to maximum transmission is 0.8702. The \l/2 correction factor is Not present.'
_exptl_crystal_colour 'clear yellowish yellow'
_exptl_crystal_colour_lustre clear
_exptl_crystal_colour_modifier yellowish
_exptl_crystal_colour_primary yellow
_exptl_crystal_density_diffrn 1.389
_exptl_crystal_description block
_exptl_crystal_F_000 1032
_exptl_crystal_size_max 0.35
_exptl_crystal_size_mid 0.22
_exptl_crystal_size_min 0.18
_refine_diff_density_max 0.352
_refine_diff_density_min -0.557
_refine_diff_density_rms 0.071
_refine_ls_extinction_method none
_refine_ls_goodness_of_fit_ref 1.079
_refine_ls_hydrogen_treatment constr
_refine_ls_matrix_type full
_refine_ls_number_parameters 327
_refine_ls_number_reflns 4631
_refine_ls_number_restraints 0
_refine_ls_restrained_S_all 1.079
_refine_ls_R_factor_all 0.0506
_refine_ls_R_factor_gt 0.0480
_refine_ls_shift/su_max 0.001
_refine_ls_shift/su_mean 0.000
_refine_ls_structure_factor_coef Fsqd
_refine_ls_weighting_details 'w=1/[\s^2^(Fo^2^)+(0.0514P)^2^+1.9522P] where P=(Fo^2^+2Fc^2^)/3'
_refine_ls_weighting_scheme calc
_refine_ls_wR_factor_gt 0.1155
_refine_ls_wR_factor_ref 0.1174
_reflns_Friedel_coverage 0.000
_reflns_number_gt 4317
_reflns_number_total 4631
_reflns_threshold_expression 'I > 2\s(I)'
_cod_data_source_file d0cc06538b2.cif
_cod_data_source_block su_5_142_2_0ma_a
_cod_depositor_comments 'Adding full bibliography for 7127535--7127539.cif.'
_cod_original_cell_volume 2359.6(5)
_cod_database_code 7127538
_shelx_shelxl_version_number 2018/3
_shelx_space_group_comment
;
The symmetry employed for this shelxl refinement is uniquely defined
by the following loop, which should always be used as a source of
symmetry information in preference to the above space-group names.
They are only intended as comments.
;
_olex2_refinement_description
;
1. Fixed Uiso
 At 1.2 times of:
  All C(H) groups, All C(H,H) groups
 At 1.5 times of:
  All C(H,H,H) groups
2.a Secondary CH2 refined with riding coordinates:
 C9(H9A,H9B)
2.b Aromatic/amide H refined with riding coordinates:
 C2(H2), C25(H25), C20(H20), C19(H19), C14(H14), C5(H5), C29(H29), C18(H18),
 C4(H4), C11(H11), C26(H26), C17(H17), C28(H28), C13(H13), C12(H12)
2.c Idealised Me refined as rotating group:
 C23(H23A,H23B,H23C), C30(H30A,H30B,H30C)
;
_olex2_submission_special_instructions 'No special instructions were received'

loop_
_space_group_symop_operation_xyz
'x, y, z'
'-x, y+1/2, -z+1/2'
'-x, -y, -z'
'x, -y-1/2, z-1/2'

loop_
_atom_site_label
_atom_site_type_symbol
_atom_site_fract_x
_atom_site_fract_y
_atom_site_fract_z
_atom_site_U_iso_or_equiv
_atom_site_adp_type
_atom_site_occupancy
_atom_site_site_symmetry_order
_atom_site_calc_flag
_atom_site_refinement_flags_posn
_atom_site_refinement_flags_adp
_atom_site_refinement_flags_occupancy
_atom_site_disorder_assembly
_atom_site_disorder_group
S1 S 0.90837(3) 0.53360(3) 0.67898(4) 0.01695(13) Uani 1 1 d . . . . .
O4 O 0.91608(11) 0.60583(8) 0.74790(11) 0.0204(3) Uani 1 1 d . . . . .
O3 O 0.96117(11) 0.53020(8) 0.59232(12) 0.0232(3) Uani 1 1 d . . . . .
O1 O 0.43566(11) 0.40483(8) 0.59573(12) 0.0257(3) Uani 1 1 d . . . . .
O2 O 0.78632(12) 0.31113(9) 0.32023(12) 0.0274(3) Uani 1 1 d . . . . .
N1 N 0.76986(12) 0.51613(9) 0.60652(13) 0.0169(3) Uani 1 1 d . . . . .
C16 C 0.67356(15) 0.61527(11) 0.83160(16) 0.0191(4) Uani 1 1 d . . . . .
C1 C 0.73950(15) 0.44427(10) 0.53542(15) 0.0166(4) Uani 1 1 d . . . . .
C22 C 0.68803(15) 0.52787(11) 0.66278(15) 0.0162(4) Uani 1 1 d . . . . .
C7 C 0.61089(15) 0.46523(11) 0.62945(16) 0.0172(4) Uani 1 1 d . . . . .
C24 C 0.94884(15) 0.44852(11) 0.77252(16) 0.0184(4) Uani 1 1 d . . . . .
C8 C 0.50430(15) 0.45525(11) 0.65213(16) 0.0195(4) Uani 1 1 d . . . . .
C21 C 0.68568(14) 0.60714(11) 0.72098(16) 0.0172(4) Uani 1 1 d . . . . .
C6 C 0.64227(15) 0.41200(11) 0.54975(16) 0.0180(4) Uani 1 1 d . . . . .
C2 C 0.78933(16) 0.41034(11) 0.46008(16) 0.0205(4) Uani 1 1 d . . . . .
H2 H 0.855033 0.433211 0.451435 0.025 Uiso 1 1 calc R . . . .
C25 C 0.92345(16) 0.44853(12) 0.87562(17) 0.0219(4) Uani 1 1 d . . . . .
H25 H 0.886691 0.494186 0.895155 0.026 Uiso 1 1 calc R . . . .
C20 C 0.69586(15) 0.67784(11) 0.65918(17) 0.0191(4) Uani 1 1 d . . . . .
H20 H 0.704996 0.672437 0.584883 0.023 Uiso 1 1 calc R . . . .
C15 C 0.66324(16) 0.54412(12) 0.90439(16) 0.0202(4) Uani 1 1 d . . . . .
C19 C 0.69281(15) 0.75522(11) 0.70473(17) 0.0212(4) Uani 1 1 d . . . . .
H19 H 0.699302 0.802438 0.661616 0.025 Uiso 1 1 calc R . . . .
C10 C 0.57172(16) 0.49090(12) 0.86464(16) 0.0204(4) Uani 1 1 d . . . . .
C9 C 0.48167(15) 0.50467(12) 0.74708(17) 0.0214(4) Uani 1 1 d . . . . .
H9A H 0.407984 0.488823 0.751982 0.026 Uiso 1 1 calc R . . . .
H9B H 0.478571 0.563611 0.726861 0.026 Uiso 1 1 calc R . . . .
C3 C 0.73767(16) 0.34064(11) 0.39750(16) 0.0218(4) Uani 1 1 d . . . . .
C14 C 0.74253(17) 0.53238(12) 1.01635(17) 0.0234(4) Uani 1 1 d . . . . .
H14 H 0.803611 0.569374 1.044797 0.028 Uiso 1 1 calc R . . . .
C5 C 0.59378(16) 0.34148(11) 0.48706(16) 0.0210(4) Uani 1 1 d . . . . .
H5 H 0.528316 0.318320 0.495871 0.025 Uiso 1 1 calc R . . . .
C29 C 1.00208(16) 0.38180(12) 0.74172(18) 0.0231(4) Uani 1 1 d . . . . .
H29 H 1.019297 0.382281 0.671278 0.028 Uiso 1 1 calc R . . . .
C18 C 0.68021(17) 0.76370(12) 0.81395(18) 0.0255(4) Uani 1 1 d . . . . .
H18 H 0.678053 0.816641 0.845741 0.031 Uiso 1 1 calc R . . . .
C4 C 0.64235(16) 0.30594(11) 0.41214(16) 0.0220(4) Uani 1 1 d . . . . .
H4 H 0.610673 0.257600 0.370348 0.026 Uiso 1 1 calc R . . . .
C11 C 0.56299(18) 0.42581(12) 0.93553(18) 0.0256(4) Uani 1 1 d . . . . .
H11 H 0.501286 0.389218 0.908533 0.031 Uiso 1 1 calc R . . . .
C26 C 0.95233(17) 0.38132(12) 0.94938(18) 0.0257(4) Uani 1 1 d . . . . .
H26 H 0.935924 0.381276 1.020285 0.031 Uiso 1 1 calc R . . . .
C17 C 0.67084(16) 0.69433(12) 0.87580(18) 0.0246(4) Uani 1 1 d . . . . .
H17 H 0.662329 0.700500 0.950275 0.029 Uiso 1 1 calc R . . . .
C28 C 1.02927(17) 0.31468(12) 0.81663(19) 0.0277(4) Uani 1 1 d . . . . .
H28 H 1.064884 0.268662 0.796386 0.033 Uiso 1 1 calc R . . . .
C27 C 1.00546(17) 0.31336(12) 0.92073(19) 0.0277(5) Uani 1 1 d . . . . .
C13 C 0.73278(18) 0.46746(13) 1.08589(18) 0.0290(5) Uani 1 1 d . . . . .
H13 H 0.787255 0.459747 1.161331 0.035 Uiso 1 1 calc R . . . .
C12 C 0.64329(19) 0.41383(13) 1.04500(18) 0.0294(5) Uani 1 1 d . . . . .
H12 H 0.636907 0.368782 1.092005 0.035 Uiso 1 1 calc R . . . .
C23 C 0.73751(18) 0.23931(13) 0.25466(19) 0.0309(5) Uani 1 1 d . . . . .
H23A H 0.779157 0.224493 0.202580 0.046 Uiso 1 1 calc GR . . . .
H23B H 0.659164 0.250397 0.207850 0.046 Uiso 1 1 calc GR . . . .
H23C H 0.740860 0.193949 0.308730 0.046 Uiso 1 1 calc GR . . . .
C30 C 1.0343(2) 0.24067(14) 1.0020(2) 0.0389(6) Uani 1 1 d . . . . .
H30A H 1.074233 0.259369 1.082150 0.058 Uiso 1 1 calc GR . . . .
H30B H 1.082121 0.202897 0.977269 0.058 Uiso 1 1 calc GR . . . .
H30C H 0.965283 0.212457 0.999609 0.058 Uiso 1 1 calc GR . . . .

loop_
_atom_site_aniso_label
_atom_site_aniso_U_11
_atom_site_aniso_U_22
_atom_site_aniso_U_33
_atom_site_aniso_U_23
_atom_site_aniso_U_13
_atom_site_aniso_U_12
S1 0.0165(2) 0.0153(2) 0.0186(2) -0.00266(16) 0.00538(17) -0.00188(15)
O4 0.0213(6) 0.0150(6) 0.0233(7) -0.0054(5) 0.0056(5) -0.0022(5)
O3 0.0230(7) 0.0250(7) 0.0253(7) -0.0044(5) 0.0133(6) -0.0037(5)
O1 0.0251(7) 0.0264(7) 0.0243(7) 0.0006(6) 0.0068(6) -0.0094(6)
O2 0.0276(7) 0.0268(7) 0.0254(7) -0.0125(6) 0.0057(6) 0.0017(6)
N1 0.0169(7) 0.0156(7) 0.0173(8) -0.0028(6) 0.0045(6) -0.0008(6)
C16 0.0188(9) 0.0200(9) 0.0178(9) -0.0007(7) 0.0051(7) 0.0005(7)
C1 0.0199(9) 0.0120(8) 0.0146(8) -0.0010(6) 0.0013(7) 0.0006(7)
C22 0.0180(8) 0.0168(9) 0.0136(8) 0.0013(6) 0.0050(7) 0.0010(7)
C7 0.0181(9) 0.0158(9) 0.0155(9) 0.0022(6) 0.0027(7) 0.0004(6)
C24 0.0155(8) 0.0162(9) 0.0205(9) -0.0031(7) 0.0021(7) -0.0020(7)
C8 0.0199(9) 0.0198(9) 0.0163(9) 0.0053(7) 0.0030(7) -0.0013(7)
C21 0.0139(8) 0.0189(9) 0.0172(9) -0.0013(7) 0.0032(7) 0.0010(6)
C6 0.0197(9) 0.0145(8) 0.0165(9) 0.0009(7) 0.0017(7) 0.0002(7)
C2 0.0203(9) 0.0194(9) 0.0190(9) -0.0023(7) 0.0030(7) 0.0013(7)
C25 0.0213(9) 0.0206(9) 0.0212(9) -0.0036(7) 0.0039(8) -0.0016(7)
C20 0.0185(9) 0.0181(9) 0.0198(9) 0.0005(7) 0.0052(7) 0.0006(7)
C15 0.0224(9) 0.0223(9) 0.0172(9) -0.0004(7) 0.0083(7) 0.0032(7)
C19 0.0209(9) 0.0176(9) 0.0227(10) -0.0002(7) 0.0043(8) 0.0019(7)
C10 0.0217(9) 0.0231(9) 0.0176(9) 0.0010(7) 0.0082(8) 0.0012(7)
C9 0.0178(9) 0.0247(10) 0.0215(10) 0.0014(7) 0.0065(7) -0.0006(7)
C3 0.0248(9) 0.0187(9) 0.0181(9) -0.0035(7) 0.0023(7) 0.0050(7)
C14 0.0230(9) 0.0281(10) 0.0189(10) -0.0017(8) 0.0067(8) 0.0009(8)
C5 0.0216(9) 0.0157(9) 0.0209(9) 0.0019(7) 0.0010(7) -0.0010(7)
C29 0.0193(9) 0.0220(10) 0.0267(10) -0.0059(8) 0.0060(8) -0.0005(7)
C18 0.0292(10) 0.0200(9) 0.0263(10) -0.0062(8) 0.0082(8) 0.0024(8)
C4 0.0254(10) 0.0140(9) 0.0196(9) -0.0028(7) -0.0015(7) 0.0000(7)
C11 0.0299(10) 0.0256(10) 0.0229(10) 0.0023(8) 0.0109(8) -0.0010(8)
C26 0.0262(10) 0.0249(10) 0.0210(10) 0.0006(8) 0.0014(8) -0.0053(8)
C17 0.0260(10) 0.0264(10) 0.0226(10) -0.0050(8) 0.0099(8) 0.0026(8)
C28 0.0248(10) 0.0175(9) 0.0347(12) -0.0024(8) 0.0020(9) 0.0025(8)
C27 0.0238(10) 0.0198(10) 0.0295(11) 0.0002(8) -0.0039(8) -0.0043(8)
C13 0.0310(11) 0.0345(12) 0.0210(10) 0.0034(8) 0.0080(9) 0.0065(9)
C12 0.0378(12) 0.0291(11) 0.0232(10) 0.0068(8) 0.0127(9) 0.0029(9)
C23 0.0318(11) 0.0261(11) 0.0272(11) -0.0133(8) -0.0001(9) 0.0059(9)
C30 0.0386(13) 0.0247(11) 0.0398(13) 0.0079(9) -0.0049(10) -0.0043(9)

loop_
_atom_type_symbol
_atom_type_description
_atom_type_scat_dispersion_real
_atom_type_scat_dispersion_imag
_atom_type_scat_source
C C 0.0181 0.0091 'International Tables Vol C Tables 4.2.6.8 and 6.1.1.4'
H H 0.0000 0.0000 'International Tables Vol C Tables 4.2.6.8 and 6.1.1.4'
N N 0.0311 0.0180 'International Tables Vol C Tables 4.2.6.8 and 6.1.1.4'
O O 0.0492 0.0322 'International Tables Vol C Tables 4.2.6.8 and 6.1.1.4'
S S 0.3331 0.5567 'International Tables Vol C Tables 4.2.6.8 and 6.1.1.4'

loop_
_geom_angle_atom_site_label_1
_geom_angle_atom_site_label_2
_geom_angle_atom_site_label_3
_geom_angle
_geom_angle_site_symmetry_1
_geom_angle_site_symmetry_3
_geom_angle_publ_flag
O4 S1 N1 107.17(8) . . ?
O4 S1 C24 109.10(8) . . ?
O3 S1 O4 120.46(8) . . ?
O3 S1 N1 105.81(8) . . ?
O3 S1 C24 109.74(9) . . ?
N1 S1 C24 103.09(8) . . ?
C3 O2 C23 117.16(16) . . ?
C1 N1 S1 118.02(12) . . ?
C1 N1 C22 107.80(14) . . ?
C22 N1 S1 121.21(12) . . ?
C21 C16 C15 123.41(16) . . ?
C17 C16 C21 118.41(17) . . ?
C17 C16 C15 118.19(17) . . ?
C6 C1 N1 107.58(15) . . ?
C2 C1 N1 129.35(17) . . ?
C2 C1 C6 123.02(17) . . ?
N1 C22 C21 118.57(15) . . ?
C7 C22 N1 108.49(15) . . ?
C7 C22 C21 131.50(17) . . ?
C22 C7 C8 129.12(17) . . ?
C22 C7 C6 108.22(16) . . ?
C6 C7 C8 122.13(16) . . ?
C25 C24 S1 118.29(14) . . ?
C25 C24 C29 121.28(18) . . ?
C29 C24 S1 120.40(15) . . ?
O1 C8 C7 119.51(17) . . ?
O1 C8 C9 120.16(17) . . ?
C7 C8 C9 120.29(16) . . ?
C16 C21 C22 124.31(16) . . ?
C20 C21 C16 119.35(16) . . ?
C20 C21 C22 116.34(16) . . ?
C1 C6 C7 107.89(15) . . ?
C5 C6 C1 118.91(17) . . ?
C5 C6 C7 133.16(18) . . ?
C1 C2 H2 121.7 . . ?
C1 C2 C3 116.52(17) . . ?
C3 C2 H2 121.7 . . ?
C24 C25 H25 120.4 . . ?
C26 C25 C24 119.28(18) . . ?
C26 C25 H25 120.4 . . ?
C21 C20 H20 119.5 . . ?
C19 C20 C21 121.09(17) . . ?
C19 C20 H20 119.5 . . ?
C10 C15 C16 120.54(17) . . ?
C10 C15 C14 119.26(18) . . ?
C14 C15 C16 120.12(17) . . ?
C20 C19 H19 120.1 . . ?
C20 C19 C18 119.84(18) . . ?
C18 C19 H19 120.1 . . ?
C15 C10 C9 120.47(17) . . ?
C11 C10 C15 119.35(18) . . ?
C11 C10 C9 120.17(17) . . ?
C8 C9 C10 111.22(15) . . ?
C8 C9 H9A 109.4 . . ?
C8 C9 H9B 109.4 . . ?
C10 C9 H9A 109.4 . . ?
C10 C9 H9B 109.4 . . ?
H9A C9 H9B 108.0 . . ?
O2 C3 C2 114.80(17) . . ?
O2 C3 C4 123.46(17) . . ?
C4 C3 C2 121.73(17) . . ?
C15 C14 H14 119.6 . . ?
C13 C14 C15 120.76(19) . . ?
C13 C14 H14 119.6 . . ?
C6 C5 H5 120.4 . . ?
C4 C5 C6 119.27(18) . . ?
C4 C5 H5 120.4 . . ?
C24 C29 H29 120.8 . . ?
C28 C29 C24 118.38(19) . . ?
C28 C29 H29 120.8 . . ?
C19 C18 H18 120.3 . . ?
C17 C18 C19 119.45(18) . . ?
C17 C18 H18 120.3 . . ?
C3 C4 H4 119.7 . . ?
C5 C4 C3 120.51(17) . . ?
C5 C4 H4 119.7 . . ?
C10 C11 H11 119.6 . . ?
C12 C11 C10 120.80(19) . . ?
C12 C11 H11 119.6 . . ?
C25 C26 H26 119.6 . . ?
C25 C26 C27 120.77(19) . . ?
C27 C26 H26 119.6 . . ?
C16 C17 H17 119.1 . . ?
C18 C17 C16 121.86(18) . . ?
C18 C17 H17 119.1 . . ?
C29 C28 H28 119.3 . . ?
C29 C28 C27 121.48(19) . . ?
C27 C28 H28 119.3 . . ?
C26 C27 C30 119.5(2) . . ?
C28 C27 C26 118.80(19) . . ?
C28 C27 C30 121.7(2) . . ?
C14 C13 H13 120.1 . . ?
C14 C13 C12 119.7(2) . . ?
C12 C13 H13 120.1 . . ?
C11 C12 H12 120.0 . . ?
C13 C12 C11 120.08(19) . . ?
C13 C12 H12 120.0 . . ?
O2 C23 H23A 109.5 . . ?
O2 C23 H23B 109.5 . . ?
O2 C23 H23C 109.5 . . ?
H23A C23 H23B 109.5 . . ?
H23A C23 H23C 109.5 . . ?
H23B C23 H23C 109.5 . . ?
C27 C30 H30A 109.5 . . ?
C27 C30 H30B 109.5 . . ?
C27 C30 H30C 109.5 . . ?
H30A C30 H30B 109.5 . . ?
H30A C30 H30C 109.5 . . ?
H30B C30 H30C 109.5 . . ?

loop_
_geom_bond_atom_site_label_1
_geom_bond_atom_site_label_2
_geom_bond_distance
_geom_bond_site_symmetry_2
_geom_bond_publ_flag
S1 O4 1.4287(13) . ?
S1 O3 1.4244(14) . ?
S1 N1 1.7011(15) . ?
S1 C24 1.7560(19) . ?
O1 C8 1.225(2) . ?
O2 C3 1.371(2) . ?
O2 C23 1.434(2) . ?
N1 C1 1.429(2) . ?
N1 C22 1.433(2) . ?
C16 C21 1.407(3) . ?
C16 C15 1.490(3) . ?
C16 C17 1.402(3) . ?
C1 C6 1.404(3) . ?
C1 C2 1.389(3) . ?
C22 C7 1.377(2) . ?
C22 C21 1.478(2) . ?
C7 C8 1.476(3) . ?
C7 C6 1.451(3) . ?
C24 C25 1.392(3) . ?
C24 C29 1.396(3) . ?
C8 C9 1.510(3) . ?
C21 C20 1.405(3) . ?
C6 C5 1.401(3) . ?
C2 H2 0.9500 . ?
C2 C3 1.401(3) . ?
C25 H25 0.9500 . ?
C25 C26 1.384(3) . ?
C20 H20 0.9500 . ?
C20 C19 1.384(3) . ?
C15 C10 1.398(3) . ?
C15 C14 1.403(3) . ?
C19 H19 0.9500 . ?
C19 C18 1.393(3) . ?
C10 C9 1.512(3) . ?
C10 C11 1.394(3) . ?
C9 H9A 0.9900 . ?
C9 H9B 0.9900 . ?
C3 C4 1.399(3) . ?
C14 H14 0.9500 . ?
C14 C13 1.385(3) . ?
C5 H5 0.9500 . ?
C5 C4 1.385(3) . ?
C29 H29 0.9500 . ?
C29 C28 1.390(3) . ?
C18 H18 0.9500 . ?
C18 C17 1.385(3) . ?
C4 H4 0.9500 . ?
C11 H11 0.9500 . ?
C11 C12 1.387(3) . ?
C26 H26 0.9500 . ?
C26 C27 1.401(3) . ?
C17 H17 0.9500 . ?
C28 H28 0.9500 . ?
C28 C27 1.393(3) . ?
C27 C30 1.506(3) . ?
C13 H13 0.9500 . ?
C13 C12 1.385(3) . ?
C12 H12 0.9500 . ?
C23 H23A 0.9800 . ?
C23 H23B 0.9800 . ?
C23 H23C 0.9800 . ?
C30 H30A 0.9800 . ?
C30 H30B 0.9800 . ?
C30 H30C 0.9800 . ?
